data_1557373
loop_
_publ_author_name
'Xu, Niansheng'
'Zheng, Aibin'
'Wei, Yuefang'
'Yuan, Yi'
'Zhang, Jing'
'Lei, Ming'
'Wang, Peng'

_publ_section_title
;
 D--\p--D molecular semiconductors for perovskite solar cells: the
 superior role of helical versus planar \p-linkers
;
_journal_issue 13
_journal_name_full 'Chemical Science'
_journal_page_first 3418
_journal_page_last 3426
_journal_paper_doi 10.1039/D0SC00362J
_journal_volume 11
_journal_year 2020
_chemical_formula_moiety 'C48 H36 N2 O4 S'
_chemical_formula_sum 'C48 H36 N2 O4 S'
_chemical_formula_weight 736.85
_space_group_crystal_system triclinic
_space_group_IT_number 2
_space_group_name_Hall '-P 1'
_space_group_name_H-M_alt 'P -1'
_atom_sites_solution_hydrogens geom
_atom_sites_solution_primary dual
_audit_creation_date 2019-05-31
_audit_creation_method
;
Olex2 1.2
(compiled 2018.05.29 svn.r3508 for OlexSys, GUI svn.r5506)
;
_audit_update_record
;
2019-08-24 deposited with the CCDC.	2020-02-24 downloaded from the CCDC.
;
_cell_angle_alpha 99.6290(10)
_cell_angle_beta 101.0490(10)
_cell_angle_gamma 97.5620(10)
_cell_formula_units_Z 2
_cell_length_a 9.2973(3)
_cell_length_b 11.5371(4)
_cell_length_c 17.8524(6)
_cell_measurement_reflns_used 9425
_cell_measurement_temperature 170(2)
_cell_measurement_theta_max 26.34
_cell_measurement_theta_min 2.65
_cell_volume 1826.25(11)
_computing_cell_refinement 'SAINT V8.38A (?, 2016)'
_computing_data_reduction 'SAINT V8.38A (?, 2016)'
_computing_molecular_graphics 'Olex2 (Dolomanov et al., 2009)'
_computing_publication_material 'Olex2 (Dolomanov et al., 2009)'
_computing_structure_refinement 'ShelXL (Sheldrick, 2015)'
_computing_structure_solution 'ShelXT (Sheldrick, 2015)'
_diffrn_ambient_temperature 169.99
_diffrn_measured_fraction_theta_full 0.997
_diffrn_measured_fraction_theta_max 0.994
_diffrn_measurement_device_type 'Bruker APEX-II CCD'
_diffrn_measurement_method '\f and \w scans'
_diffrn_radiation_type MoK\a
_diffrn_radiation_wavelength 0.71073
_diffrn_reflns_av_R_equivalents 0.0290
_diffrn_reflns_av_unetI/netI 0.0314
_diffrn_reflns_Laue_measured_fraction_full 0.997
_diffrn_reflns_Laue_measured_fraction_max 0.994
_diffrn_reflns_limit_h_max 11
_diffrn_reflns_limit_h_min -11
_diffrn_reflns_limit_k_max 14
_diffrn_reflns_limit_k_min -14
_diffrn_reflns_limit_l_max 22
_diffrn_reflns_limit_l_min -22
_diffrn_reflns_number 21478
_diffrn_reflns_point_group_measured_fraction_full 0.997
_diffrn_reflns_point_group_measured_fraction_max 0.994
_diffrn_reflns_theta_full 25.242
_diffrn_reflns_theta_max 26.373
_diffrn_reflns_theta_min 2.265
_diffrn_standards_number 0
_exptl_absorpt_coefficient_mu 0.140
_exptl_absorpt_correction_T_max 0.7454
_exptl_absorpt_correction_T_min 0.6906
_exptl_absorpt_correction_type multi-scan
_exptl_absorpt_process_details
;
SADABS-2016/2 (Bruker,2016/2) was used for absorption correction.
wR2(int) was 0.1023 before and 0.0442 after correction.
The Ratio of minimum to maximum transmission is 0.9265.
The \l/2 correction factor is Not present.
;
_exptl_crystal_colour orange
_exptl_crystal_colour_primary orange
_exptl_crystal_density_diffrn 1.340
_exptl_crystal_description plate
_exptl_crystal_F_000 772
_exptl_crystal_size_max 0.3
_exptl_crystal_size_mid 0.23
_exptl_crystal_size_min 0.11
_refine_diff_density_max 0.456
_refine_diff_density_min -0.295
_refine_diff_density_rms 0.047
_refine_ls_extinction_method none
_refine_ls_goodness_of_fit_ref 1.023
_refine_ls_hydrogen_treatment constr
_refine_ls_matrix_type full
_refine_ls_number_parameters 500
_refine_ls_number_reflns 7441
_refine_ls_number_restraints 0
_refine_ls_restrained_S_all 1.023
_refine_ls_R_factor_all 0.0566
_refine_ls_R_factor_gt 0.0453
_refine_ls_shift/su_max 0.000
_refine_ls_shift/su_mean 0.000
_refine_ls_structure_factor_coef Fsqd
_refine_ls_weighting_details 'w=1/[\s^2^(Fo^2^)+(0.0566P)^2^+0.9892P] where P=(Fo^2^+2Fc^2^)/3'
_refine_ls_weighting_scheme calc
_refine_ls_wR_factor_gt 0.1154
_refine_ls_wR_factor_ref 0.1241
_reflns_Friedel_coverage 0.000
_reflns_number_gt 6128
_reflns_number_total 7441
_reflns_threshold_expression 'I > 2\s(I)'
_cod_data_source_file d0sc00362j2.cif
_cod_data_source_block 190530_a_25_0m
_cod_depositor_comments
;Adding full bibliography for 1557372--1557374.cif.

 Adding full bibliography for 1557372--1557374.cif.
;
_cod_database_code 1557373
_shelx_shelxl_version_number 2016/6
_shelx_space_group_comment
;
The symmetry employed for this shelxl refinement is uniquely defined
by the following loop, which should always be used as a source of
symmetry information in preference to the above space-group names.
They are only intended as comments.
;
_shelx_estimated_absorpt_t_max 0.985
_shelx_estimated_absorpt_t_min 0.959
_olex2_refinement_description
;
1. Fixed Uiso
 At 1.2 times of:
  All C(H) groups
 At 1.5 times of:
  All C(H,H,H) groups
2.a Aromatic/amide H refined with riding coordinates:
 C2(H2), C9(H9), C13(H13), C14(H14), C15(H15), C18(H18), C19(H19), C20(H20),
 C22(H22), C23(H23), C25(H25), C26(H26), C29(H29), C30(H30), C32(H32), C33(H33),
  C36(H36), C37(H37), C39(H39), C40(H40), C43(H43), C44(H44), C46(H46), C47(H47)
2.b Idealised Me refined as rotating group:
 C27(H27A,H27B,H27C), C34(H34A,H34B,H34C), C41(H41A,H41B,H41C), C48(H48A,H48B,
 H48C)
;
_olex2_submission_special_instructions 'No special instructions were received'

loop_
_space_group_symop_operation_xyz
'x, y, z'
'-x, -y, -z'

loop_
_atom_site_label
_atom_site_type_symbol
_atom_site_fract_x
_atom_site_fract_y
_atom_site_fract_z
_atom_site_U_iso_or_equiv
_atom_site_adp_type
_atom_site_occupancy
_atom_site_site_symmetry_order
_atom_site_calc_flag
_atom_site_refinement_flags_posn
_atom_site_refinement_flags_adp
_atom_site_refinement_flags_occupancy
_atom_site_disorder_assembly
_atom_site_disorder_group
S1 S 0.61708(5) 0.37993(4) 0.42274(3) 0.03161(12) Uani 1 1 d . . . . .
O1 O -0.27488(19) 0.39906(14) 0.66108(11) 0.0582(5) Uani 1 1 d . . . . .
O2 O 0.52332(19) -0.08067(14) 0.69140(10) 0.0525(4) Uani 1 1 d . . . . .
O3 O 0.8463(2) 0.91829(13) 0.15049(11) 0.0672(5) Uani 1 1 d . . . . .
O4 O 0.79234(19) 0.06791(13) -0.06281(9) 0.0501(4) Uani 1 1 d . . . . .
N1 N 0.17403(17) 0.20673(14) 0.54176(9) 0.0326(3) Uani 1 1 d . . . . .
N2 N 0.63988(17) 0.43767(13) 0.13516(9) 0.0316(3) Uani 1 1 d . . . . .
C1 C 0.43416(19) 0.33161(15) 0.43057(11) 0.0278(4) Uani 1 1 d . . . . .
C2 C 0.3788(2) 0.29547(16) 0.49278(11) 0.0300(4) Uani 1 1 d . . . . .
H2 H 0.443845 0.299689 0.541543 0.036 Uiso 1 1 calc R . . . .
C3 C 0.2281(2) 0.25376(16) 0.48169(10) 0.0283(4) Uani 1 1 d . . . . .
C4 C 0.12415(19) 0.25051(15) 0.40953(10) 0.0272(4) Uani 1 1 d . . . . .
C5 C 0.18201(19) 0.28966(14) 0.34819(10) 0.0253(3) Uani 1 1 d . . . . .
C6 C 0.33659(19) 0.32753(14) 0.36176(10) 0.0254(3) Uani 1 1 d . . . . .
C7 C 0.40360(18) 0.35980(14) 0.30234(10) 0.0256(3) Uani 1 1 d . . . . .
C8 C 0.55625(19) 0.39110(16) 0.32476(10) 0.0282(4) Uani 1 1 d . . . . .
C9 C 0.63698(19) 0.41998(16) 0.26874(11) 0.0294(4) Uani 1 1 d . . . . .
H9 H 0.741989 0.443192 0.282608 0.035 Uiso 1 1 calc R . . . .
C10 C 0.55969(19) 0.41364(15) 0.19356(11) 0.0283(4) Uani 1 1 d . . . . .
C11 C 0.39996(19) 0.38230(15) 0.17022(10) 0.0271(4) Uani 1 1 d . . . . .
C12 C 0.32167(19) 0.35553(14) 0.22767(10) 0.0251(3) Uani 1 1 d . . . . .
C13 C -0.0305(2) 0.21007(17) 0.39457(11) 0.0323(4) Uani 1 1 d . . . . .
H13 H -0.073637 0.179495 0.432920 0.039 Uiso 1 1 calc R . . . .
C14 C -0.1191(2) 0.21510(18) 0.32393(12) 0.0354(4) Uani 1 1 d . . . . .
H14 H -0.223511 0.190703 0.315377 0.042 Uiso 1 1 calc R . . . .
C15 C -0.05931(19) 0.25527(16) 0.26420(11) 0.0314(4) Uani 1 1 d . . . . .
H15 H -0.123703 0.258413 0.216613 0.038 Uiso 1 1 calc R . . . .
C16 C 0.09158(19) 0.28997(15) 0.27428(10) 0.0265(4) Uani 1 1 d . . . . .
C17 C 0.16280(19) 0.32298(15) 0.21130(10) 0.0266(4) Uani 1 1 d . . . . .
C18 C 0.0870(2) 0.32093(17) 0.13627(11) 0.0318(4) Uani 1 1 d . . . . .
H18 H -0.018391 0.301471 0.123305 0.038 Uiso 1 1 calc R . . . .
C19 C 0.1637(2) 0.34719(17) 0.07907(11) 0.0352(4) Uani 1 1 d . . . . .
H19 H 0.108584 0.345094 0.028082 0.042 Uiso 1 1 calc R . . . .
C20 C 0.3162(2) 0.37586(16) 0.09446(11) 0.0319(4) Uani 1 1 d . . . . .
H20 H 0.365053 0.391282 0.054144 0.038 Uiso 1 1 calc R . . . .
C21 C 0.0607(2) 0.25518(16) 0.57374(10) 0.0299(4) Uani 1 1 d . . . . .
C22 C 0.0450(2) 0.37380(17) 0.57506(12) 0.0350(4) Uani 1 1 d . . . . .
H22 H 0.112480 0.424310 0.555912 0.042 Uiso 1 1 calc R . . . .
C23 C -0.0686(2) 0.41829(18) 0.60423(13) 0.0412(5) Uani 1 1 d . . . . .
H23 H -0.079818 0.498924 0.604083 0.049 Uiso 1 1 calc R . . . .
C24 C -0.1661(2) 0.34635(18) 0.63360(13) 0.0386(5) Uani 1 1 d . . . . .
C25 C -0.1511(2) 0.22780(17) 0.63265(12) 0.0363(4) Uani 1 1 d . . . . .
H25 H -0.217481 0.177795 0.652702 0.044 Uiso 1 1 calc R . . . .
C26 C -0.0384(2) 0.18296(17) 0.60221(12) 0.0340(4) Uani 1 1 d . . . . .
H26 H -0.029028 0.101668 0.600893 0.041 Uiso 1 1 calc R . . . .
C27 C -0.3585(3) 0.3355(2) 0.70365(17) 0.0565(7) Uani 1 1 d . . . . .
H27A H -0.408467 0.258354 0.671128 0.085 Uiso 1 1 calc GR . . . .
H27B H -0.432981 0.381442 0.719349 0.085 Uiso 1 1 calc GR . . . .
H27C H -0.292177 0.322519 0.750114 0.085 Uiso 1 1 calc GR . . . .
C28 C 0.25980(19) 0.13389(16) 0.58270(10) 0.0283(4) Uani 1 1 d . . . . .
C29 C 0.2927(2) 0.15179(17) 0.66302(11) 0.0329(4) Uani 1 1 d . . . . .
H29 H 0.255751 0.213187 0.692314 0.040 Uiso 1 1 calc R . . . .
C30 C 0.3794(2) 0.08106(17) 0.70159(11) 0.0352(4) Uani 1 1 d . . . . .
H30 H 0.399955 0.093226 0.756810 0.042 Uiso 1 1 calc R . . . .
C31 C 0.4353(2) -0.00697(17) 0.65910(12) 0.0356(4) Uani 1 1 d . . . . .
C32 C 0.4006(2) -0.02699(17) 0.57846(12) 0.0367(4) Uani 1 1 d . . . . .
H32 H 0.437095 -0.088675 0.549146 0.044 Uiso 1 1 calc R . . . .
C33 C 0.3134(2) 0.04239(17) 0.54086(11) 0.0334(4) Uani 1 1 d . . . . .
H33 H 0.289346 0.027674 0.485570 0.040 Uiso 1 1 calc R . . . .
C34 C 0.5767(4) -0.0524(2) 0.77227(16) 0.0699(8) Uani 1 1 d . . . . .
H34A H 0.632270 0.029283 0.787321 0.105 Uiso 1 1 calc GR . . . .
H34B H 0.642398 -0.107965 0.787950 0.105 Uiso 1 1 calc GR . . . .
H34C H 0.492835 -0.058617 0.798107 0.105 Uiso 1 1 calc GR . . . .
C35 C 0.6990(2) 0.55948(15) 0.13764(10) 0.0288(4) Uani 1 1 d . . . . .
C36 C 0.8479(2) 0.60528(18) 0.16825(12) 0.0383(4) Uani 1 1 d . . . . .
H36 H 0.913608 0.554452 0.186307 0.046 Uiso 1 1 calc R . . . .
C37 C 0.9021(2) 0.72459(18) 0.17278(13) 0.0447(5) Uani 1 1 d . . . . .
H37 H 1.004393 0.755695 0.193796 0.054 Uiso 1 1 calc R . . . .
C38 C 0.8050(3) 0.79844(17) 0.14622(12) 0.0441(5) Uani 1 1 d . . . . .
C39 C 0.6574(3) 0.75280(19) 0.11442(13) 0.0457(5) Uani 1 1 d . . . . .
H39 H 0.592123 0.803133 0.095234 0.055 Uiso 1 1 calc R . . . .
C40 C 0.6043(2) 0.63425(18) 0.11039(11) 0.0373(4) Uani 1 1 d . . . . .
H40 H 0.502129 0.603306 0.088820 0.045 Uiso 1 1 calc R . . . .
C41 C 0.9950(4) 0.9701(2) 0.1922(2) 0.0899(12) Uani 1 1 d . . . . .
H41A H 1.066048 0.929749 0.168111 0.135 Uiso 1 1 calc GR . . . .
H41B H 1.007277 0.960753 0.246482 0.135 Uiso 1 1 calc GR . . . .
H41C H 1.013113 1.055085 0.190365 0.135 Uiso 1 1 calc GR . . . .
C42 C 0.67368(18) 0.34398(15) 0.08479(10) 0.0264(4) Uani 1 1 d . . . . .
C43 C 0.6422(2) 0.22638(16) 0.09438(11) 0.0305(4) Uani 1 1 d . . . . .
H43 H 0.593967 0.210261 0.134771 0.037 Uiso 1 1 calc R . . . .
C44 C 0.6793(2) 0.13236(17) 0.04662(12) 0.0350(4) Uani 1 1 d . . . . .
H44 H 0.658106 0.053340 0.055047 0.042 Uiso 1 1 calc R . . . .
C45 C 0.7474(2) 0.15407(17) -0.01343(11) 0.0345(4) Uani 1 1 d . . . . .
C46 C 0.7752(2) 0.27022(17) -0.02558(11) 0.0332(4) Uani 1 1 d . . . . .
H46 H 0.819128 0.285263 -0.067629 0.040 Uiso 1 1 calc R . . . .
C47 C 0.74002(19) 0.36384(16) 0.02265(10) 0.0289(4) Uani 1 1 d . . . . .
H47 H 0.760879 0.442599 0.013719 0.035 Uiso 1 1 calc R . . . .
C48 C 0.7838(3) -0.0480(2) -0.04464(15) 0.0540(6) Uani 1 1 d . . . . .
H48A H 0.826754 -0.099223 -0.080908 0.081 Uiso 1 1 calc GR . . . .
H48B H 0.679549 -0.082236 -0.049245 0.081 Uiso 1 1 calc GR . . . .
H48C H 0.839334 -0.042421 0.008727 0.081 Uiso 1 1 calc GR . . . .

loop_
_atom_site_aniso_label
_atom_site_aniso_U_11
_atom_site_aniso_U_22
_atom_site_aniso_U_33
_atom_site_aniso_U_23
_atom_site_aniso_U_13
_atom_site_aniso_U_12
S1 0.0228(2) 0.0430(3) 0.0295(2) 0.01097(19) 0.00546(17) 0.00318(18)
O1 0.0607(10) 0.0456(9) 0.0874(13) 0.0167(8) 0.0510(10) 0.0217(8)
O2 0.0625(10) 0.0457(8) 0.0519(10) 0.0149(7) 0.0030(8) 0.0252(8)
O3 0.1128(16) 0.0262(7) 0.0705(12) 0.0078(7) 0.0467(11) 0.0033(9)
O4 0.0726(11) 0.0407(8) 0.0420(9) 0.0014(7) 0.0245(8) 0.0188(7)
N1 0.0312(8) 0.0432(9) 0.0328(8) 0.0171(7) 0.0161(7) 0.0146(7)
N2 0.0350(8) 0.0296(8) 0.0366(9) 0.0095(6) 0.0202(7) 0.0066(6)
C1 0.0244(8) 0.0292(8) 0.0315(9) 0.0069(7) 0.0088(7) 0.0054(7)
C2 0.0311(9) 0.0339(9) 0.0284(9) 0.0091(7) 0.0101(7) 0.0084(7)
C3 0.0319(9) 0.0308(9) 0.0278(9) 0.0092(7) 0.0134(7) 0.0108(7)
C4 0.0284(9) 0.0280(8) 0.0296(9) 0.0082(7) 0.0118(7) 0.0090(7)
C5 0.0268(8) 0.0238(8) 0.0281(9) 0.0058(7) 0.0095(7) 0.0082(6)
C6 0.0261(8) 0.0248(8) 0.0286(9) 0.0070(7) 0.0102(7) 0.0076(6)
C7 0.0252(8) 0.0250(8) 0.0291(9) 0.0071(7) 0.0087(7) 0.0067(6)
C8 0.0267(9) 0.0308(9) 0.0290(9) 0.0076(7) 0.0077(7) 0.0069(7)
C9 0.0232(8) 0.0320(9) 0.0362(10) 0.0105(8) 0.0101(7) 0.0056(7)
C10 0.0298(9) 0.0278(8) 0.0320(9) 0.0080(7) 0.0143(7) 0.0075(7)
C11 0.0281(9) 0.0271(8) 0.0294(9) 0.0079(7) 0.0104(7) 0.0080(7)
C12 0.0287(9) 0.0232(8) 0.0267(9) 0.0067(7) 0.0096(7) 0.0088(6)
C13 0.0291(9) 0.0365(10) 0.0357(10) 0.0112(8) 0.0139(8) 0.0063(7)
C14 0.0217(8) 0.0437(11) 0.0421(11) 0.0108(9) 0.0093(8) 0.0037(8)
C15 0.0235(8) 0.0370(9) 0.0322(10) 0.0059(8) 0.0005(7) 0.0094(7)
C16 0.0267(8) 0.0262(8) 0.0292(9) 0.0070(7) 0.0085(7) 0.0080(7)
C17 0.0288(9) 0.0256(8) 0.0285(9) 0.0067(7) 0.0102(7) 0.0085(7)
C18 0.0263(9) 0.0385(10) 0.0309(10) 0.0091(8) 0.0038(7) 0.0078(7)
C19 0.0375(10) 0.0425(10) 0.0268(9) 0.0113(8) 0.0048(8) 0.0079(8)
C20 0.0365(10) 0.0350(9) 0.0277(9) 0.0101(8) 0.0118(8) 0.0065(8)
C21 0.0282(9) 0.0372(9) 0.0276(9) 0.0078(7) 0.0111(7) 0.0083(7)
C22 0.0360(10) 0.0334(9) 0.0372(10) 0.0058(8) 0.0153(8) 0.0028(8)
C23 0.0465(12) 0.0308(10) 0.0515(13) 0.0072(9) 0.0225(10) 0.0091(8)
C24 0.0363(10) 0.0384(10) 0.0457(12) 0.0044(9) 0.0199(9) 0.0118(8)
C25 0.0333(10) 0.0386(10) 0.0420(11) 0.0107(9) 0.0182(8) 0.0062(8)
C26 0.0347(10) 0.0342(9) 0.0392(11) 0.0122(8) 0.0159(8) 0.0106(8)
C27 0.0486(13) 0.0535(13) 0.0826(19) 0.0165(13) 0.0432(13) 0.0165(11)
C28 0.0273(9) 0.0328(9) 0.0292(9) 0.0110(7) 0.0117(7) 0.0063(7)
C29 0.0361(10) 0.0360(10) 0.0315(10) 0.0093(8) 0.0144(8) 0.0096(8)
C30 0.0409(11) 0.0395(10) 0.0278(9) 0.0113(8) 0.0096(8) 0.0073(8)
C31 0.0350(10) 0.0316(9) 0.0429(11) 0.0135(8) 0.0085(8) 0.0077(8)
C32 0.0415(11) 0.0331(9) 0.0400(11) 0.0066(8) 0.0165(9) 0.0125(8)
C33 0.0374(10) 0.0359(10) 0.0289(10) 0.0061(8) 0.0117(8) 0.0067(8)
C34 0.089(2) 0.0537(15) 0.0596(17) 0.0158(13) -0.0137(15) 0.0246(14)
C35 0.0356(9) 0.0282(8) 0.0272(9) 0.0083(7) 0.0147(7) 0.0071(7)
C36 0.0358(10) 0.0363(10) 0.0472(12) 0.0118(9) 0.0151(9) 0.0082(8)
C37 0.0441(12) 0.0387(11) 0.0508(13) 0.0028(9) 0.0211(10) -0.0026(9)
C38 0.0745(16) 0.0274(9) 0.0369(11) 0.0054(8) 0.0310(11) 0.0055(10)
C39 0.0700(15) 0.0369(11) 0.0370(11) 0.0138(9) 0.0150(10) 0.0205(10)
C40 0.0441(11) 0.0385(10) 0.0311(10) 0.0092(8) 0.0072(8) 0.0123(9)
C41 0.106(3) 0.0347(13) 0.132(3) -0.0120(15) 0.076(2) -0.0163(15)
C42 0.0219(8) 0.0320(9) 0.0270(9) 0.0083(7) 0.0059(7) 0.0068(7)
C43 0.0294(9) 0.0325(9) 0.0319(9) 0.0092(7) 0.0106(7) 0.0038(7)
C44 0.0368(10) 0.0298(9) 0.0382(11) 0.0068(8) 0.0091(8) 0.0038(8)
C45 0.0372(10) 0.0346(10) 0.0304(10) 0.0009(8) 0.0071(8) 0.0086(8)
C46 0.0330(10) 0.0441(10) 0.0255(9) 0.0088(8) 0.0104(7) 0.0092(8)
C47 0.0284(9) 0.0331(9) 0.0284(9) 0.0115(7) 0.0073(7) 0.0077(7)
C48 0.0739(17) 0.0393(11) 0.0524(14) 0.0041(10) 0.0196(12) 0.0200(11)

loop_
_atom_type_symbol
_atom_type_description
_atom_type_scat_dispersion_real
_atom_type_scat_dispersion_imag
_atom_type_scat_source
C C 0.0033 0.0016 'International Tables Vol C Tables 4.2.6.8 and 6.1.1.4'
H H 0.0000 0.0000 'International Tables Vol C Tables 4.2.6.8 and 6.1.1.4'
N N 0.0061 0.0033 'International Tables Vol C Tables 4.2.6.8 and 6.1.1.4'
O O 0.0106 0.0060 'International Tables Vol C Tables 4.2.6.8 and 6.1.1.4'
S S 0.1246 0.1234 'International Tables Vol C Tables 4.2.6.8 and 6.1.1.4'

loop_
_geom_angle_atom_site_label_1
_geom_angle_atom_site_label_2
_geom_angle_atom_site_label_3
_geom_angle
_geom_angle_site_symmetry_1
_geom_angle_site_symmetry_3
_geom_angle_publ_flag
C1 S1 C8 91.63(8) . . ?
C24 O1 C27 117.11(17) . . ?
C31 O2 C34 116.99(18) . . ?
C38 O3 C41 116.5(2) . . ?
C45 O4 C48 117.03(17) . . ?
C3 N1 C21 120.33(14) . . ?
C3 N1 C28 118.33(14) . . ?
C21 N1 C28 119.35(14) . . ?
C35 N2 C10 117.31(14) . . ?
C42 N2 C10 120.32(14) . . ?
C42 N2 C35 121.89(14) . . ?
C2 C1 S1 130.83(14) . . ?
C6 C1 S1 110.17(13) . . ?
C6 C1 C2 118.96(16) . . ?
C1 C2 H2 120.5 . . ?
C3 C2 C1 119.00(17) . . ?
C3 C2 H2 120.5 . . ?
N1 C3 C4 118.48(15) . . ?
C2 C3 N1 119.10(16) . . ?
C2 C3 C4 122.34(16) . . ?
C5 C4 C3 117.66(15) . . ?
C13 C4 C3 125.26(16) . . ?
C13 C4 C5 117.07(16) . . ?
C4 C5 C16 123.08(15) . . ?
C6 C5 C4 117.61(16) . . ?
C6 C5 C16 119.30(16) . . ?
C1 C6 C5 124.38(16) . . ?
C1 C6 C7 114.52(15) . . ?
C7 C6 C5 121.05(16) . . ?
C8 C7 C6 113.54(16) . . ?
C8 C7 C12 124.29(16) . . ?
C12 C7 C6 122.13(15) . . ?
C7 C8 S1 110.12(13) . . ?
C7 C8 C9 118.74(16) . . ?
C9 C8 S1 131.07(14) . . ?
C8 C9 H9 120.7 . . ?
C10 C9 C8 118.55(16) . . ?
C10 C9 H9 120.7 . . ?
N2 C10 C11 117.75(16) . . ?
C9 C10 N2 119.45(16) . . ?
C9 C10 C11 122.79(16) . . ?
C12 C11 C10 117.51(16) . . ?
C20 C11 C10 124.80(16) . . ?
C20 C11 C12 117.69(16) . . ?
C7 C12 C11 118.10(15) . . ?
C7 C12 C17 119.37(15) . . ?
C11 C12 C17 122.53(16) . . ?
C4 C13 H13 120.1 . . ?
C14 C13 C4 119.76(17) . . ?
C14 C13 H13 120.1 . . ?
C13 C14 H14 119.0 . . ?
C13 C14 C15 122.09(16) . . ?
C15 C14 H14 119.0 . . ?
C14 C15 H15 119.8 . . ?
C16 C15 C14 120.49(17) . . ?
C16 C15 H15 119.8 . . ?
C5 C16 C17 119.48(15) . . ?
C15 C16 C5 117.37(16) . . ?
C15 C16 C17 123.12(16) . . ?
C12 C17 C16 118.52(15) . . ?
C18 C17 C12 116.87(16) . . ?
C18 C17 C16 124.56(16) . . ?
C17 C18 H18 119.5 . . ?
C17 C18 C19 120.92(17) . . ?
C19 C18 H18 119.5 . . ?
C18 C19 H19 119.0 . . ?
C20 C19 C18 122.09(17) . . ?
C20 C19 H19 119.0 . . ?
C11 C20 H20 120.1 . . ?
C19 C20 C11 119.85(17) . . ?
C19 C20 H20 120.1 . . ?
C22 C21 N1 120.97(16) . . ?
C26 C21 N1 119.86(16) . . ?
C26 C21 C22 119.14(16) . . ?
C21 C22 H22 119.9 . . ?
C23 C22 C21 120.12(18) . . ?
C23 C22 H22 119.9 . . ?
C22 C23 H23 119.7 . . ?
C22 C23 C24 120.59(18) . . ?
C24 C23 H23 119.7 . . ?
O1 C24 C23 116.00(18) . . ?
O1 C24 C25 124.36(18) . . ?
C23 C24 C25 119.63(17) . . ?
C24 C25 H25 120.2 . . ?
C26 C25 C24 119.62(18) . . ?
C26 C25 H25 120.2 . . ?
C21 C26 C25 120.88(18) . . ?
C21 C26 H26 119.6 . . ?
C25 C26 H26 119.6 . . ?
O1 C27 H27A 109.5 . . ?
O1 C27 H27B 109.5 . . ?
O1 C27 H27C 109.5 . . ?
H27A C27 H27B 109.5 . . ?
H27A C27 H27C 109.5 . . ?
H27B C27 H27C 109.5 . . ?
C29 C28 N1 122.03(16) . . ?
C29 C28 C33 118.63(17) . . ?
C33 C28 N1 119.34(16) . . ?
C28 C29 H29 119.6 . . ?
C28 C29 C30 120.87(17) . . ?
C30 C29 H29 119.6 . . ?
C29 C30 H30 120.2 . . ?
C31 C30 C29 119.62(18) . . ?
C31 C30 H30 120.2 . . ?
O2 C31 C30 124.28(18) . . ?
O2 C31 C32 115.82(17) . . ?
C30 C31 C32 119.88(17) . . ?
C31 C32 H32 120.0 . . ?
C33 C32 C31 120.04(17) . . ?
C33 C32 H32 120.0 . . ?
C28 C33 H33 119.5 . . ?
C32 C33 C28 120.91(18) . . ?
C32 C33 H33 119.5 . . ?
O2 C34 H34A 109.5 . . ?
O2 C34 H34B 109.5 . . ?
O2 C34 H34C 109.5 . . ?
H34A C34 H34B 109.5 . . ?
H34A C34 H34C 109.5 . . ?
H34B C34 H34C 109.5 . . ?
C36 C35 N2 121.42(16) . . ?
C36 C35 C40 119.24(17) . . ?
C40 C35 N2 119.32(17) . . ?
C35 C36 H36 119.7 . . ?
C35 C36 C37 120.58(19) . . ?
C37 C36 H36 119.7 . . ?
C36 C37 H37 120.3 . . ?
C36 C37 C38 119.3(2) . . ?
C38 C37 H37 120.3 . . ?
O3 C38 C37 123.9(2) . . ?
O3 C38 C39 115.8(2) . . ?
C39 C38 C37 120.30(18) . . ?
C38 C39 H39 120.0 . . ?
C38 C39 C40 120.0(2) . . ?
C40 C39 H39 120.0 . . ?
C35 C40 H40 119.7 . . ?
C39 C40 C35 120.5(2) . . ?
C39 C40 H40 119.7 . . ?
O3 C41 H41A 109.5 . . ?
O3 C41 H41B 109.5 . . ?
O3 C41 H41C 109.5 . . ?
H41A C41 H41B 109.5 . . ?
H41A C41 H41C 109.5 . . ?
H41B C41 H41C 109.5 . . ?
N2 C42 C47 121.65(15) . . ?
C43 C42 N2 120.92(16) . . ?
C43 C42 C47 117.43(16) . . ?
C42 C43 H43 119.1 . . ?
C44 C43 C42 121.89(17) . . ?
C44 C43 H43 119.1 . . ?
C43 C44 H44 120.1 . . ?
C45 C44 C43 119.79(17) . . ?
C45 C44 H44 120.1 . . ?
O4 C45 C44 124.50(17) . . ?
O4 C45 C46 116.30(17) . . ?
C44 C45 C46 119.20(17) . . ?
C45 C46 H46 119.6 . . ?
C47 C46 C45 120.90(17) . . ?
C47 C46 H46 119.6 . . ?
C42 C47 H47 119.6 . . ?
C46 C47 C42 120.74(16) . . ?
C46 C47 H47 119.6 . . ?
O4 C48 H48A 109.5 . . ?
O4 C48 H48B 109.5 . . ?
O4 C48 H48C 109.5 . . ?
H48A C48 H48B 109.5 . . ?
H48A C48 H48C 109.5 . . ?
H48B C48 H48C 109.5 . . ?

loop_
_geom_bond_atom_site_label_1
_geom_bond_atom_site_label_2
_geom_bond_distance
_geom_bond_site_symmetry_2
_geom_bond_publ_flag
S1 C1 1.7580(17) . ?
S1 C8 1.7639(18) . ?
O1 C24 1.373(2) . ?
O1 C27 1.408(3) . ?
O2 C31 1.375(2) . ?
O2 C34 1.401(3) . ?
O3 C38 1.371(2) . ?
O3 C41 1.436(4) . ?
O4 C45 1.377(2) . ?
O4 C48 1.424(3) . ?
N1 C3 1.424(2) . ?
N1 C21 1.424(2) . ?
N1 C28 1.426(2) . ?
N2 C10 1.435(2) . ?
N2 C35 1.430(2) . ?
N2 C42 1.396(2) . ?
C1 C2 1.411(2) . ?
C1 C6 1.370(2) . ?
C2 H2 0.9500 . ?
C2 C3 1.384(3) . ?
C3 C4 1.447(2) . ?
C4 C5 1.421(2) . ?
C4 C13 1.411(2) . ?
C5 C6 1.407(2) . ?
C5 C16 1.423(2) . ?
C6 C7 1.406(2) . ?
C7 C8 1.380(2) . ?
C7 C12 1.392(2) . ?
C8 C9 1.417(2) . ?
C9 H9 0.9500 . ?
C9 C10 1.381(3) . ?
C10 C11 1.442(2) . ?
C11 C12 1.418(2) . ?
C11 C20 1.410(3) . ?
C12 C17 1.435(2) . ?
C13 H13 0.9500 . ?
C13 C14 1.382(3) . ?
C14 H14 0.9500 . ?
C14 C15 1.409(3) . ?
C15 H15 0.9500 . ?
C15 C16 1.375(2) . ?
C16 C17 1.487(2) . ?
C17 C18 1.383(2) . ?
C18 H18 0.9500 . ?
C18 C19 1.403(3) . ?
C19 H19 0.9500 . ?
C19 C20 1.376(3) . ?
C20 H20 0.9500 . ?
C21 C22 1.392(3) . ?
C21 C26 1.385(3) . ?
C22 H22 0.9500 . ?
C22 C23 1.384(3) . ?
C23 H23 0.9500 . ?
C23 C24 1.384(3) . ?
C24 C25 1.391(3) . ?
C25 H25 0.9500 . ?
C25 C26 1.388(3) . ?
C26 H26 0.9500 . ?
C27 H27A 0.9800 . ?
C27 H27B 0.9800 . ?
C27 H27C 0.9800 . ?
C28 C29 1.382(3) . ?
C28 C33 1.392(2) . ?
C29 H29 0.9500 . ?
C29 C30 1.392(3) . ?
C30 H30 0.9500 . ?
C30 C31 1.382(3) . ?
C31 C32 1.386(3) . ?
C32 H32 0.9500 . ?
C32 C33 1.375(3) . ?
C33 H33 0.9500 . ?
C34 H34A 0.9800 . ?
C34 H34B 0.9800 . ?
C34 H34C 0.9800 . ?
C35 C36 1.384(3) . ?
C35 C40 1.390(3) . ?
C36 H36 0.9500 . ?
C36 C37 1.385(3) . ?
C37 H37 0.9500 . ?
C37 C38 1.393(3) . ?
C38 C39 1.376(3) . ?
C39 H39 0.9500 . ?
C39 C40 1.377(3) . ?
C40 H40 0.9500 . ?
C41 H41A 0.9800 . ?
C41 H41B 0.9800 . ?
C41 H41C 0.9800 . ?
C42 C43 1.396(2) . ?
C42 C47 1.405(2) . ?
C43 H43 0.9500 . ?
C43 C44 1.387(3) . ?
C44 H44 0.9500 . ?
C44 C45 1.386(3) . ?
C45 C46 1.392(3) . ?
C46 H46 0.9500 . ?
C46 C47 1.380(3) . ?
C47 H47 0.9500 . ?
C48 H48A 0.9800 . ?
C48 H48B 0.9800 . ?
C48 H48C 0.9800 . ?
